data_1000504
loop_
_publ_author_name
'Maisonneuve, V'
'Leblanc, M'

_publ_section_title
;
The crystal structure of Na2 Mg Gd2 (Si4 O12) F2 and its relationship
with leucophanite
;
_journal_coden_ASTM CAMIA6
_journal_name_full 'Canadian Mineralogist'
_journal_page_first 1039
_journal_page_last 1043
_journal_volume 36
_journal_year 1998
_chemical_formula_structural 'Na2 Mg Gd2 (Si4 O12) F2'
_chemical_formula_sum 'F2 Gd2 Mg Na2 O12 Si4'
_chemical_name_systematic
;
Disodium magnesium digadolinium catena-tetrasilicate difluoride
;
_space_group_IT_number 14
_symmetry_cell_setting monoclinic
_symmetry_Int_Tables_number 14
_symmetry_space_group_name_Hall '-P 2ybc'
_symmetry_space_group_name_H-M 'P 1 21/c 1'
_cell_angle_alpha 90
_cell_angle_beta 90.22(2)
_cell_angle_gamma 90
_cell_formula_units_Z 2
_cell_length_a 5.178(3)
_cell_length_b 7.510(2)
_cell_length_c 14.381(4)
_cell_volume 559.2
_refine_ls_R_factor_all 0.039
_cod_database_code 1000504

loop_
_symmetry_equiv_pos_as_xyz
x,y,z
-x,1/2+y,1/2-z
-x,-y,-z
x,1/2-y,1/2+z

loop_
_atom_site_label
_atom_site_type_symbol
_atom_site_symmetry_multiplicity
_atom_site_Wyckoff_symbol
_atom_site_fract_x
_atom_site_fract_y
_atom_site_fract_z
_atom_site_occupancy
_atom_site_attached_hydrogens
_atom_site_calc_flag
Gd1 Gd3+ 4 e 0.51375(5) 0.22882(3) 0.95706(2) 1. 0 d
Si1 Si4+ 4 e 0.0231(3) 0.2407(2) 0.8140(1) 1. 0 d
Si2 Si4+ 4 e 0.0370(3) 0.3718(2) 0.6149(1) 1. 0 d
Mg1 Mg2+ 2 c 0. 0. 0.5 1. 0 d
Na1 Na1+ 4 e 0.5040(6) 0.4570(5) 0.2106(2) 1. 0 d
F1 F1- 4 e 0.3366(7) 0.4607(5) 0.0610(2) 1. 0 d
O1 O2- 4 e 0.1443(8) 0.2726(6) 0.7098(3) 1. 0 d
O2 O2- 4 e 0.7152(8) 0.2423(5) 0.8137(3) 1. 0 d
O3 O2- 4 e 0.1390(8) 0.0418(5) 0.8471(3) 1. 0 d
O4 O2- 4 e 0.1636(8) 0.3733(6) 0.8853(3) 1. 0 d
O5 O2- 4 e 0.8602(8) 0.2398(5) 0.5535(3) 1. 0 d
O6 O2- 4 e 0.2868(8) 0.4433(5) 0.5595(3) 1. 0 d

loop_
_atom_type_symbol
_atom_type_oxidation_number
Gd3+ 3.000
Si4+ 4.000
Mg2+ 2.000
Na1+ 1.000
F1- -1.000
O2- -2.000
